data_4317090
loop_
_publ_author_name
'Chih-Min Wang'
'Ciao-Wei Yang'
'Chia-Hui Lin'
'Kwang-Hwa Lii'

_publ_section_title
;
 Solvothermal Synthesis of Two Polymorphs of an Indium Germanate
 Incorporating an Organic Amine Ligand: \b- and
 \g-In2Ge6O15(NH2CH2CH2NH2)2
;
_journal_name_full 'Inorganic Chemistry'
_journal_page_first 10229
_journal_page_last 10231
_journal_paper_doi 10.1021/ic1017856
_journal_volume 49
_journal_year 2010
_chemical_formula_sum 'C4 H16 Ge6 In2 N4 O15'
_chemical_formula_weight 1025.39
_chemical_name_systematic
; 

 ? 

;
_space_group_IT_number 4
_symmetry_cell_setting monoclinic
_symmetry_space_group_name_Hall 'P 2yb'
_symmetry_space_group_name_H-M 'P 1 21 1'
_atom_sites_solution_hydrogens geom
_atom_sites_solution_primary direct
_atom_sites_solution_secondary difmap
_audit_creation_method SHELXL-97
_cell_angle_alpha 90.00
_cell_angle_beta 108.2960(10)
_cell_angle_gamma 90.00
_cell_formula_units_Z 2
_cell_length_a 8.4044(3)
_cell_length_b 13.8500(5)
_cell_length_c 9.1581(3)
_cell_measurement_temperature 296(2)
_cell_volume 1012.12(6)
_computing_cell_refinement 'Bruker X8 ApexII'
_computing_data_collection 'Bruker X8 ApexII'
_computing_data_reduction 'Bruker X8 ApexII'
_computing_molecular_graphics Diamond
_computing_structure_refinement 'SHELXL-97 (Sheldrick, 1997)'
_computing_structure_solution 'SHELXS-97 (Sheldrick, 1990)'
_diffrn_ambient_temperature 296(2)
_diffrn_measured_fraction_theta_full 0.988
_diffrn_measured_fraction_theta_max 0.988
_diffrn_measurement_device_type CCD
_diffrn_measurement_method 'omega scan'
_diffrn_radiation_monochromator graphite
_diffrn_radiation_source 'fine-focus sealed tube'
_diffrn_radiation_type MoK\a
_diffrn_radiation_wavelength 0.71073
_diffrn_reflns_av_R_equivalents 0.0494
_diffrn_reflns_av_sigmaI/netI 0.0442
_diffrn_reflns_limit_h_max 9
_diffrn_reflns_limit_h_min -10
_diffrn_reflns_limit_k_max 17
_diffrn_reflns_limit_k_min -16
_diffrn_reflns_limit_l_max 11
_diffrn_reflns_limit_l_min -11
_diffrn_reflns_number 9105
_diffrn_reflns_theta_full 27.48
_diffrn_reflns_theta_max 27.48
_diffrn_reflns_theta_min 2.34
_exptl_absorpt_coefficient_mu 11.098
_exptl_absorpt_correction_T_max 0.946
_exptl_absorpt_correction_T_min 0.502
_exptl_absorpt_correction_type empirical
_exptl_absorpt_process_details 'SADABS program'
_exptl_crystal_colour colorless
_exptl_crystal_density_diffrn 3.365
_exptl_crystal_density_meas ?
_exptl_crystal_density_method 'not measured'
_exptl_crystal_description tabular
_exptl_crystal_F_000 956
_exptl_crystal_size_max 0.1
_exptl_crystal_size_mid 0.07
_exptl_crystal_size_min 0.07
_refine_diff_density_max 0.741
_refine_diff_density_min -0.604
_refine_diff_density_rms 0.146
_refine_ls_abs_structure_details 'Flack H D (1983), Acta Cryst. A39, 876-881'
_refine_ls_abs_structure_Flack 0.396(10)
_refine_ls_extinction_coef 0.0245(4)
_refine_ls_extinction_expression Fc^*^=kFc[1+0.001xFc^2^\l^3^/sin(2\q)]^-1/4^
_refine_ls_extinction_method SHELXL
_refine_ls_goodness_of_fit_ref 1.034
_refine_ls_hydrogen_treatment constr
_refine_ls_matrix_type full
_refine_ls_number_parameters 282
_refine_ls_number_reflns 4302
_refine_ls_number_restraints 1
_refine_ls_restrained_S_all 1.034
_refine_ls_R_factor_all 0.0255
_refine_ls_R_factor_gt 0.0227
_refine_ls_shift/su_max 0.002
_refine_ls_shift/su_mean 0.000
_refine_ls_structure_factor_coef Fsqd
_refine_ls_weighting_details 'calc w=1/[\s^2^(Fo^2^)+(0.0215P)^2^+0.0000P] where P=(Fo^2^+2Fc^2^)/3'
_refine_ls_weighting_scheme calc
_refine_ls_wR_factor_gt 0.0504
_refine_ls_wR_factor_ref 0.0511
_reflns_number_gt 4129
_reflns_number_total 4302
_reflns_threshold_expression >2sigma(I)
_cod_data_source_file ic1017856_si_001_2.cif
_cod_data_source_block 2
_cod_depositor_comments
;
The following automatic conversions were performed:

'_exptl_crystal_density_meas' value 'not measured' was changed to '?'
- the value is perceived as not measured.

Automatic conversion script
Id: cif_fix_values 3008 2015-01-20 13:52:24Z robertas 
;
_cod_database_code 4317090

loop_
_symmetry_equiv_pos_as_xyz
'x, y, z'
'-x, y+1/2, -z'

loop_
_atom_site_label
_atom_site_type_symbol
_atom_site_fract_x
_atom_site_fract_y
_atom_site_fract_z
_atom_site_U_iso_or_equiv
_atom_site_adp_type
_atom_site_occupancy
_atom_site_symmetry_multiplicity
_atom_site_calc_flag
_atom_site_refinement_flags
_atom_site_disorder_assembly
_atom_site_disorder_group
In1 In 0.00906(4) 0.91980(3) 0.55754(4) 0.00987(10) Uani 1 1 d . . .
In2 In -0.02442(4) 0.93142(3) 0.92658(4) 0.01022(10) Uani 1 1 d . . .
Ge1 Ge -0.31157(6) 0.77739(4) 0.99095(6) 0.00915(13) Uani 1 1 d . . .
Ge2 Ge -0.30554(6) 0.78887(4) 0.65057(6) 0.00828(13) Uani 1 1 d . . .
Ge3 Ge -0.41449(6) 0.95534(5) 0.41470(6) 0.00994(14) Uani 1 1 d . . .
Ge4 Ge 0.31512(6) 1.07659(5) 0.50969(6) 0.00879(13) Uani 1 1 d . . .
Ge5 Ge 0.27426(6) 1.06976(4) 0.83540(6) 0.00876(14) Uani 1 1 d . . .
Ge6 Ge 0.39823(6) 0.90059(5) 1.06090(7) 0.00990(14) Uani 1 1 d . . .
O1 O -0.1195(4) 0.8530(3) 0.7121(4) 0.0106(8) Uani 1 1 d . . .
O2 O 0.0802(4) 1.0135(3) 0.7640(4) 0.0101(8) Uani 1 1 d . . .
O3 O -0.1347(4) 0.8444(3) 1.0546(4) 0.0185(10) Uani 1 1 d . . .
O4 O 0.1672(4) 0.9882(3) 0.4533(4) 0.0172(9) Uani 1 1 d . . .
O5 O -0.4585(4) 0.8062(3) 1.0811(4) 0.0186(9) Uani 1 1 d . . .
O6 O -0.4072(4) 0.7895(3) 0.7908(4) 0.0130(8) Uani 1 1 d . . .
O7 O 0.1993(4) 0.8543(3) 0.9972(4) 0.0156(9) Uani 1 1 d . . .
O8 O -0.4800(4) 1.0395(3) 0.5271(4) 0.0188(9) Uani 1 1 d . . .
O9 O 0.4308(4) 0.9847(3) 0.9255(4) 0.0129(8) Uani 1 1 d . . .
O10 O -0.2133(4) 0.9814(3) 0.4255(4) 0.0169(9) Uani 1 1 d . . .
O11 O -0.4423(4) 0.8389(3) 0.4845(4) 0.0178(9) Uani 1 1 d . . .
O12 O -0.2565(5) 0.6698(3) 0.6226(4) 0.0192(9) Uani 1 1 d . . .
O13 O -0.5623(4) 0.9636(3) 0.2332(4) 0.0152(8) Uani 1 1 d . . .
O14 O 0.3314(4) 1.1278(3) 0.6911(4) 0.0140(8) Uani 1 1 d . . .
O15 O -0.2665(5) 0.6541(3) 1.0262(4) 0.0170(8) Uani 1 1 d . . .
N1 N -0.0316(5) 0.7980(4) 0.3824(5) 0.0163(11) Uani 1 1 d . . .
HN1A H -0.0635 0.8241 0.2792 0.020 Uiso 1 1 d . . .
HN1B H -0.1231 0.7569 0.3881 0.020 Uiso 1 1 d . . .
N2 N 0.2146(5) 0.8120(4) 0.6742(5) 0.0161(11) Uani 1 1 d . . .
HN2A H 0.2020 0.8014 0.7835 0.050 Uiso 1 1 d . . .
HN2B H 0.3038 0.8306 0.6662 0.050 Uiso 1 1 d . . .
N3 N 0.0426(5) 1.0416(4) 1.1162(5) 0.0191(12) Uani 1 1 d . . .
HN3A H 0.0783 1.0120 1.1991 0.050 Uiso 1 1 d . . .
HN3B H 0.1375 1.0776 1.1218 0.050 Uiso 1 1 d . . .
N4 N -0.2463(6) 1.0334(4) 0.8519(5) 0.0186(11) Uani 1 1 d . . .
HN4A H -0.3431 1.0051 0.8701 0.022 Uiso 1 1 d . . .
HN4B H -0.2760 1.0465 0.7425 0.022 Uiso 1 1 d . . .
C1 C 0.1269(8) 0.7412(6) 0.4159(7) 0.0286(16) Uani 1 1 d . . .
H1A H 0.2092 0.7772 0.3838 0.034 Uiso 1 1 calc R . .
H1B H 0.1056 0.6807 0.3598 0.034 Uiso 1 1 calc R . .
C2 C 0.1918(8) 0.7220(5) 0.5849(7) 0.0282(16) Uani 1 1 d . . .
H2A H 0.1137 0.6806 0.6140 0.034 Uiso 1 1 calc R . .
H2B H 0.2982 0.6884 0.6090 0.034 Uiso 1 1 calc R . .
C3 C -0.1016(8) 1.1035(6) 1.1019(7) 0.0319(18) Uani 1 1 d . . .
H3A H -0.0634 1.1638 1.1556 0.038 Uiso 1 1 calc R . .
H3B H -0.1748 1.0723 1.1511 0.038 Uiso 1 1 calc R . .
C4 C -0.1977(8) 1.1248(6) 0.9407(8) 0.0317(17) Uani 1 1 d . . .
H4A H -0.1303 1.1639 0.8948 0.038 Uiso 1 1 calc R . .
H4B H -0.2976 1.1611 0.9369 0.038 Uiso 1 1 calc R . .

loop_
_atom_site_aniso_label
_atom_site_aniso_U_11
_atom_site_aniso_U_22
_atom_site_aniso_U_33
_atom_site_aniso_U_23
_atom_site_aniso_U_13
_atom_site_aniso_U_12
In1 0.00943(15) 0.0089(2) 0.01143(18) -0.00030(16) 0.00349(13) -0.00094(15)
In2 0.01007(15) 0.0100(2) 0.01074(17) -0.00074(16) 0.00345(13) -0.00209(15)
Ge1 0.0100(2) 0.0075(3) 0.0105(3) 0.0017(3) 0.0042(2) 0.0010(2)
Ge2 0.0089(2) 0.0067(3) 0.0090(3) -0.0006(2) 0.0024(2) -0.0007(2)
Ge3 0.0094(2) 0.0101(4) 0.0101(3) 0.0012(2) 0.0028(2) 0.0019(2)
Ge4 0.0104(2) 0.0067(3) 0.0099(3) 0.0010(2) 0.0041(2) -0.0001(2)
Ge5 0.0105(2) 0.0062(3) 0.0102(3) -0.0003(2) 0.0040(2) -0.0010(2)
Ge6 0.0100(2) 0.0091(4) 0.0106(3) 0.0008(2) 0.0031(2) 0.0022(2)
O1 0.0120(16) 0.011(2) 0.0086(17) 0.0007(15) 0.0023(14) -0.0073(16)
O2 0.0103(16) 0.006(2) 0.0142(19) 0.0000(15) 0.0039(14) -0.0009(15)
O3 0.0197(19) 0.022(3) 0.013(2) 0.0027(18) 0.0035(16) -0.0132(19)
O4 0.023(2) 0.013(2) 0.018(2) -0.0039(18) 0.0102(17) -0.0057(17)
O5 0.0226(18) 0.018(2) 0.021(2) 0.0097(17) 0.0146(16) 0.0117(17)
O6 0.0101(15) 0.021(2) 0.0088(17) 0.0045(16) 0.0036(13) -0.0007(16)
O7 0.0108(16) 0.010(2) 0.022(2) 0.0005(17) 0.0004(15) -0.0013(15)
O8 0.0125(17) 0.020(2) 0.022(2) -0.0089(18) 0.0028(16) 0.0038(16)
O9 0.0127(16) 0.011(2) 0.0151(18) 0.0070(16) 0.0045(14) 0.0012(15)
O10 0.0087(16) 0.019(2) 0.023(2) 0.0065(18) 0.0051(16) 0.0057(15)
O11 0.0157(17) 0.018(2) 0.0141(19) 0.0080(17) -0.0034(15) -0.0047(16)
O12 0.030(2) 0.007(2) 0.016(2) -0.0041(17) 0.0023(17) 0.0049(17)
O13 0.0166(16) 0.017(2) 0.0100(17) -0.0031(16) 0.0014(14) 0.0030(16)
O14 0.0220(18) 0.011(2) 0.0113(18) -0.0028(15) 0.0093(15) -0.0035(16)
O15 0.0274(19) 0.008(2) 0.021(2) 0.0059(17) 0.0145(17) 0.0081(17)
N1 0.023(2) 0.015(3) 0.010(2) 0.000(2) 0.0042(19) -0.003(2)
N2 0.011(2) 0.015(3) 0.021(2) 0.000(2) 0.0033(18) 0.0003(19)
N3 0.019(2) 0.020(3) 0.017(3) -0.003(2) 0.004(2) -0.003(2)
N4 0.016(2) 0.021(3) 0.019(2) 0.000(2) 0.0063(19) -0.002(2)
C1 0.037(3) 0.018(4) 0.035(4) -0.008(3) 0.018(3) 0.004(3)
C2 0.032(3) 0.020(4) 0.029(4) -0.003(3) 0.005(3) 0.010(3)
C3 0.035(3) 0.034(5) 0.025(3) -0.011(3) 0.007(3) -0.001(3)
C4 0.040(4) 0.016(4) 0.036(4) -0.008(3) 0.007(3) 0.009(3)

loop_
_atom_type_symbol
_atom_type_description
_atom_type_scat_dispersion_real
_atom_type_scat_dispersion_imag
_atom_type_scat_source
C C 0.0033 0.0016 'International Tables Vol C Tables 4.2.6.8 and 6.1.1.4'
H H 0.0000 0.0000 'International Tables Vol C Tables 4.2.6.8 and 6.1.1.4'
N N 0.0061 0.0033 'International Tables Vol C Tables 4.2.6.8 and 6.1.1.4'
O O 0.0106 0.0060 'International Tables Vol C Tables 4.2.6.8 and 6.1.1.4'
Ge Ge 0.1547 1.8001 'International Tables Vol C Tables 4.2.6.8 and 6.1.1.4'
In In -0.7276 1.3100 'International Tables Vol C Tables 4.2.6.8 and 6.1.1.4'

loop_
_geom_angle_atom_site_label_1
_geom_angle_atom_site_label_2
_geom_angle_atom_site_label_3
_geom_angle
_geom_angle_site_symmetry_1
_geom_angle_site_symmetry_3
_geom_angle_publ_flag
O10 In1 O4 97.67(15) . . ?
O10 In1 O2 102.14(14) . . ?
O4 In1 O2 94.85(14) . . ?
O10 In1 O1 90.77(13) . . ?
O4 In1 O1 168.65(13) . . ?
O2 In1 O1 75.88(13) . . ?
O10 In1 N1 89.16(16) . . ?
O4 In1 N1 89.45(16) . . ?
O2 In1 N1 167.23(16) . . ?
O1 In1 N1 98.28(16) . . ?
O10 In1 N2 163.43(17) . . ?
O4 In1 N2 90.81(16) . . ?
O2 In1 N2 91.24(16) . . ?
O1 In1 N2 82.98(15) . . ?
N1 In1 N2 76.66(17) . . ?
O7 In2 O3 92.63(15) . . ?
O7 In2 O1 93.70(14) . . ?
O3 In2 O1 96.74(15) . . ?
O7 In2 N3 97.22(16) . . ?
O3 In2 N3 90.34(18) . . ?
O1 In2 N3 166.70(17) . . ?
O7 In2 O2 87.85(13) . . ?
O3 In2 O2 173.07(14) . . ?
O1 In2 O2 76.32(12) . . ?
N3 In2 O2 96.46(17) . . ?
O7 In2 N4 172.27(17) . . ?
O3 In2 N4 93.50(17) . . ?
O1 In2 N4 90.25(16) . . ?
N3 In2 N4 78.05(18) . . ?
O2 In2 N4 86.63(15) . . ?
O3 Ge1 O5 112.9(2) . . ?
O3 Ge1 O15 110.74(19) . . ?
O5 Ge1 O15 106.28(18) . . ?
O3 Ge1 O6 111.72(17) . . ?
O5 Ge1 O6 108.24(16) . . ?
O15 Ge1 O6 106.57(18) . . ?
O1 Ge2 O11 111.21(17) . . ?
O1 Ge2 O12 107.64(18) . . ?
O11 Ge2 O12 111.81(18) . . ?
O1 Ge2 O6 110.94(16) . . ?
O11 Ge2 O6 107.41(16) . . ?
O12 Ge2 O6 107.79(18) . . ?
O10 Ge3 O13 116.12(17) . . ?
O10 Ge3 O8 108.31(18) . . ?
O13 Ge3 O8 104.82(17) . . ?
O10 Ge3 O11 114.33(17) . . ?
O13 Ge3 O11 105.56(17) . . ?
O8 Ge3 O11 106.96(19) . . ?
O4 Ge4 O12 107.62(18) . 2_556 ?
O4 Ge4 O8 114.76(19) . 1_655 ?
O12 Ge4 O8 109.67(19) 2_556 1_655 ?
O4 Ge4 O14 113.96(17) . . ?
O12 Ge4 O14 106.16(18) 2_556 . ?
O8 Ge4 O14 104.32(17) 1_655 . ?
O14 Ge5 O2 111.83(17) . . ?
O14 Ge5 O15 108.99(17) . 2_557 ?
O2 Ge5 O15 109.25(17) . 2_557 ?
O14 Ge5 O9 108.74(17) . . ?
O2 Ge5 O9 110.45(17) . . ?
O15 Ge5 O9 107.48(17) 2_557 . ?
O7 Ge6 O13 112.59(18) . 1_656 ?
O7 Ge6 O5 108.80(18) . 1_655 ?
O13 Ge6 O5 110.47(17) 1_656 1_655 ?
O7 Ge6 O9 110.74(17) . . ?
O13 Ge6 O9 106.00(18) 1_656 . ?
O5 Ge6 O9 108.13(17) 1_655 . ?
Ge2 O1 In2 126.20(18) . . ?
Ge2 O1 In1 124.99(17) . . ?
In2 O1 In1 104.67(15) . . ?
Ge5 O2 In1 123.59(19) . . ?
Ge5 O2 In2 119.40(17) . . ?
In1 O2 In2 102.21(15) . . ?
Ge1 O3 In2 128.2(2) . . ?
Ge4 O4 In1 134.0(2) . . ?
Ge1 O5 Ge6 133.7(2) . 1_455 ?
Ge2 O6 Ge1 126.40(18) . . ?
Ge6 O7 In2 127.1(2) . . ?
Ge3 O8 Ge4 128.3(2) . 1_455 ?
Ge5 O9 Ge6 120.43(19) . . ?
Ge3 O10 In1 130.3(2) . . ?
Ge2 O11 Ge3 123.5(2) . . ?
Ge4 O12 Ge2 141.4(2) 2_546 . ?
Ge3 O13 Ge6 135.2(2) . 1_454 ?
Ge5 O14 Ge4 124.7(2) . . ?
Ge5 O15 Ge1 137.0(2) 2_547 . ?
C1 N1 In1 108.6(3) . . ?
C1 N1 HN1A 110.7 . . ?
In1 N1 HN1A 110.2 . . ?
C1 N1 HN1B 110.5 . . ?
In1 N1 HN1B 110.0 . . ?
HN1A N1 HN1B 106.9 . . ?
C2 N2 In1 110.3(3) . . ?
C2 N2 HN2A 112.2 . . ?
In1 N2 HN2A 104.5 . . ?
C2 N2 HN2B 100.4 . . ?
In1 N2 HN2B 109.5 . . ?
HN2A N2 HN2B 120.0 . . ?
C3 N3 In2 109.3(4) . . ?
C3 N3 HN3A 115.1 . . ?
In2 N3 HN3A 107.5 . . ?
C3 N3 HN3B 111.4 . . ?
In2 N3 HN3B 114.2 . . ?
HN3A N3 HN3B 99.0 . . ?
C4 N4 In2 107.8(4) . . ?
C4 N4 HN4A 110.6 . . ?
In2 N4 HN4A 110.7 . . ?
C4 N4 HN4B 110.0 . . ?
In2 N4 HN4B 110.4 . . ?
HN4A N4 HN4B 107.3 . . ?
N1 C1 C2 108.6(5) . . ?
N1 C1 H1A 110.0 . . ?
C2 C1 H1A 110.0 . . ?
N1 C1 H1B 110.0 . . ?
C2 C1 H1B 110.0 . . ?
H1A C1 H1B 108.4 . . ?
N2 C2 C1 111.5(6) . . ?
N2 C2 H2A 109.3 . . ?
C1 C2 H2A 109.3 . . ?
N2 C2 H2B 109.3 . . ?
C1 C2 H2B 109.3 . . ?
H2A C2 H2B 108.0 . . ?
N3 C3 C4 112.7(5) . . ?
N3 C3 H3A 109.1 . . ?
C4 C3 H3A 109.1 . . ?
N3 C3 H3B 109.1 . . ?
C4 C3 H3B 109.1 . . ?
H3A C3 H3B 107.8 . . ?
C3 C4 N4 110.3(6) . . ?
C3 C4 H4A 109.6 . . ?
N4 C4 H4A 109.6 . . ?
C3 C4 H4B 109.6 . . ?
N4 C4 H4B 109.6 . . ?
H4A C4 H4B 108.1 . . ?

loop_
_geom_bond_atom_site_label_1
_geom_bond_atom_site_label_2
_geom_bond_distance
_geom_bond_site_symmetry_2
_geom_bond_publ_flag
In1 O10 2.065(3) . ?
In1 O4 2.092(4) . ?
In1 O2 2.215(4) . ?
In1 O1 2.233(4) . ?
In1 N1 2.279(5) . ?
In1 N2 2.279(5) . ?
In2 O7 2.081(3) . ?
In2 O3 2.090(4) . ?
In2 O1 2.166(3) . ?
In2 N3 2.247(5) . ?
In2 O2 2.259(4) . ?
In2 N4 2.266(5) . ?
Ge1 O3 1.693(4) . ?
Ge1 O5 1.734(4) . ?
Ge1 O15 1.756(4) . ?
Ge1 O6 1.763(3) . ?
Ge2 O1 1.732(4) . ?
Ge2 O11 1.737(3) . ?
Ge2 O12 1.738(4) . ?
Ge2 O6 1.752(3) . ?
Ge3 O10 1.701(3) . ?
Ge3 O13 1.739(3) . ?
Ge3 O8 1.754(4) . ?
Ge3 O11 1.777(4) . ?
Ge4 O4 1.705(4) . ?
Ge4 O12 1.733(4) 2_556 ?
Ge4 O8 1.756(3) 1_655 ?
Ge4 O14 1.772(3) . ?
Ge5 O14 1.739(3) . ?
Ge5 O2 1.740(3) . ?
Ge5 O15 1.740(4) 2_557 ?
Ge5 O9 1.766(3) . ?
Ge6 O7 1.713(3) . ?
Ge6 O13 1.741(3) 1_656 ?
Ge6 O5 1.748(4) 1_655 ?
Ge6 O9 1.783(4) . ?
O5 Ge6 1.748(4) 1_455 ?
O8 Ge4 1.756(3) 1_455 ?
O12 Ge4 1.733(4) 2_546 ?
O13 Ge6 1.741(3) 1_454 ?
O15 Ge5 1.740(4) 2_547 ?
N1 C1 1.493(8) . ?
N1 HN1A 0.9680 . ?
N1 HN1B 0.9710 . ?
N2 C2 1.470(8) . ?
N2 HN2A 1.0493 . ?
N2 HN2B 0.8177 . ?
N3 C3 1.457(8) . ?
N3 HN3A 0.8316 . ?
N3 HN3B 0.9279 . ?
N4 C4 1.490(9) . ?
N4 HN4A 0.9642 . ?
N4 HN4B 0.9706 . ?
C1 C2 1.495(9) . ?
C1 H1A 0.9700 . ?
C1 H1B 0.9700 . ?
C2 H2A 0.9700 . ?
C2 H2B 0.9700 . ?
C3 C4 1.473(8) . ?
C3 H3A 0.9700 . ?
C3 H3B 0.9700 . ?
C4 H4A 0.9700 . ?
C4 H4B 0.9700 . ?
